data_7001903
loop_
_publ_author_name
'Du, Yu'
'Yu, Jihong'
'Chen, Yuan'
'Yang, Yanhui'

_publ_section_title
;
 Mesostructured molecular solid material |Co(en)3|(Zr2F11H2O) with
 enhanced photoelectronic effect
;
_journal_issue 34
_journal_name_full 'Dalton Transactions'
_journal_page_first 6736
_journal_page_last 6740
_journal_paper_doi 10.1039/b902998b
_journal_year 2009
_chemical_formula_moiety 'C6 H26 Co F11 N6 O Zr2'
_chemical_formula_sum 'C6 H26 Co F11 N6 O Zr2'
_chemical_formula_weight 648.70
_chemical_melting_point ?
_chemical_name_systematic
;
?
;
_space_group_IT_number 14
_symmetry_cell_setting monoclinic
_symmetry_space_group_name_Hall '-P 2ybc'
_symmetry_space_group_name_H-M 'P 1 21/c 1'
_atom_sites_solution_hydrogens geom
_atom_sites_solution_primary direct
_atom_sites_solution_secondary difmap
_audit_creation_method SHELXL-97
_cell_angle_alpha 90.00
_cell_angle_beta 97.234(2)
_cell_angle_gamma 90.00
_cell_formula_units_Z 4
_cell_length_a 8.4266(6)
_cell_length_b 14.9640(11)
_cell_length_c 14.1234(10)
_cell_measurement_reflns_used 252
_cell_measurement_temperature 273(2)
_cell_measurement_theta_max 28.22
_cell_measurement_theta_min 1.99
_cell_volume 1766.7(2)
_computing_cell_refinement 'Bruker SMART'
_computing_data_collection 'Bruker SMART'
_computing_data_reduction 'Bruker SAINT'
_computing_molecular_graphics SHELXP-97
_computing_publication_material SHELXTL
_computing_structure_refinement 'SHELXL-97 (Sheldrick, 1997)'
_computing_structure_solution 'SHELXS-97 (Sheldrick, 1990)'
_diffrn_ambient_temperature 273(2)
_diffrn_detector_area_resol_mean 9.00cm
_diffrn_measured_fraction_theta_full 0.989
_diffrn_measured_fraction_theta_max 0.921
_diffrn_measurement_device_type 'CCD area detector'
_diffrn_measurement_method 'phi and omega scans'
_diffrn_radiation_monochromator graphite
_diffrn_radiation_source 'fine-focus sealed tube'
_diffrn_radiation_type MoK\a
_diffrn_radiation_wavelength 0.71073
_diffrn_reflns_av_R_equivalents 0.0620
_diffrn_reflns_av_sigmaI/netI 0.0705
_diffrn_reflns_limit_h_max 10
_diffrn_reflns_limit_h_min -11
_diffrn_reflns_limit_k_max 18
_diffrn_reflns_limit_k_min -19
_diffrn_reflns_limit_l_max 18
_diffrn_reflns_limit_l_min -13
_diffrn_reflns_number 10817
_diffrn_reflns_theta_full 27.00
_diffrn_reflns_theta_max 28.22
_diffrn_reflns_theta_min 1.99
_diffrn_standards_decay_% 0
_diffrn_standards_interval_count 0
_diffrn_standards_interval_time .
_diffrn_standards_number 0
_exptl_absorpt_coefficient_mu 2.208
_exptl_absorpt_correction_T_max 0.5572
_exptl_absorpt_correction_T_min 0.3509
_exptl_absorpt_correction_type empirical
_exptl_absorpt_process_details SADABS
_exptl_crystal_colour yellow
_exptl_crystal_density_diffrn 2.439
_exptl_crystal_density_method 'not measured'
_exptl_crystal_description block-like
_exptl_crystal_F_000 1272
_exptl_crystal_size_max 0.60
_exptl_crystal_size_mid 0.40
_exptl_crystal_size_min 0.30
_refine_diff_density_max 0.847
_refine_diff_density_min -0.702
_refine_diff_density_rms 0.160
_refine_ls_extinction_method none
_refine_ls_goodness_of_fit_ref 1.095
_refine_ls_hydrogen_treatment mixed
_refine_ls_matrix_type full
_refine_ls_number_parameters 252
_refine_ls_number_reflns 4008
_refine_ls_number_restraints 0
_refine_ls_restrained_S_all 1.095
_refine_ls_R_factor_all 0.0744
_refine_ls_R_factor_gt 0.0516
_refine_ls_shift/su_max 0.000
_refine_ls_shift/su_mean 0.000
_refine_ls_structure_factor_coef Fsqd
_refine_ls_weighting_details 'calc w=1/[\s^2^(Fo^2^)+(0.0239P)^2^+5.8396P] where P=(Fo^2^+2Fc^2^)/3'
_refine_ls_weighting_scheme calc
_refine_ls_wR_factor_gt 0.0991
_refine_ls_wR_factor_ref 0.1096
_reflns_number_gt 3134
_reflns_number_total 4008
_reflns_threshold_expression >2sigma(I)
_cod_data_source_file b902998b.txt
_cod_data_source_block c
_cod_depositor_comments
;
The following automatic conversions were performed:

'_chemical_melting_point' value 'not measured' was changed to '?' -
the value is undefined or not given.

Automatic conversion script
Id: cif_fix_values 1646 2011-03-28 12:23:43Z adriana 
;
_cod_original_sg_symbol_Hall -P2ybc
_cod_original_sg_symbol_H-M P2(1)/c
_cod_database_code 7001903

loop_
_symmetry_equiv_pos_as_xyz
'x, y, z'
'-x, y+1/2, -z+1/2'
'-x, -y, -z'
'x, -y-1/2, z-1/2'

loop_
_atom_site_label
_atom_site_type_symbol
_atom_site_fract_x
_atom_site_fract_y
_atom_site_fract_z
_atom_site_U_iso_or_equiv
_atom_site_adp_type
_atom_site_occupancy
_atom_site_symmetry_multiplicity
_atom_site_calc_flag
_atom_site_refinement_flags
_atom_site_disorder_assembly
_atom_site_disorder_group
Zr1 Zr 0.09336(7) 0.10480(4) 0.45969(4) 0.01955(15) Uani 1 1 d . . .
Zr2 Zr 0.24379(7) 0.32144(4) 0.38577(4) 0.01867(14) Uani 1 1 d . . .
Co1 Co 0.31106(10) 0.69170(5) 0.33224(6) 0.01993(19) Uani 1 1 d . . .
F1 F -0.1275(4) 0.0315(2) 0.4901(2) 0.0270(8) Uani 1 1 d . . .
F2 F 0.0325(4) 0.0360(2) 0.3374(2) 0.0286(8) Uani 1 1 d . . .
F3 F 0.3238(4) 0.0882(3) 0.4700(3) 0.0406(10) Uani 1 1 d . . .
F4 F -0.0997(4) 0.1877(2) 0.4325(3) 0.0321(9) Uani 1 1 d . . .
F5 F 0.1896(5) 0.2395(2) 0.5044(2) 0.0298(9) Uani 1 1 d . . .
F6 F 0.1541(5) 0.1907(2) 0.3431(2) 0.0314(9) Uani 1 1 d . . .
F7 F 0.0226(4) 0.3627(3) 0.3551(3) 0.0381(10) Uani 1 1 d . . .
F8 F 0.2974(5) 0.3957(2) 0.5038(3) 0.0320(9) Uani 1 1 d . . .
F9 F 0.4753(4) 0.2793(2) 0.4080(3) 0.0314(9) Uani 1 1 d . . .
F10 F 0.2670(5) 0.3034(2) 0.2418(2) 0.0310(9) Uani 1 1 d . . .
F11 F 0.3158(6) 0.4403(3) 0.3368(3) 0.0472(12) Uani 1 1 d . . .
O1 O 0.0817(6) 0.1173(3) 0.6146(3) 0.0296(11) Uani 1 1 d . . .
H1W H 0.147(7) 0.144(4) 0.651(4) 0.013(16) Uiso 1 1 d . . .
H2W H 0.048(12) 0.064(7) 0.625(7) 0.10(4) Uiso 1 1 d . . .
C1 C 0.2900(10) 0.8735(5) 0.2776(6) 0.045(2) Uani 1 1 d . . .
H1A H 0.3330 0.9173 0.2370 0.080 Uiso 1 1 calc . . .
H1B H 0.1809 0.8905 0.2843 0.080 Uiso 1 1 calc . . .
C2 C 0.3863(10) 0.8732(5) 0.3720(5) 0.0415(18) Uani 1 1 d . . .
H2A H 0.3636 0.9261 0.4075 0.080 Uiso 1 1 calc . . .
H2B H 0.4993 0.8730 0.3649 0.080 Uiso 1 1 calc . . .
C3 C 0.0391(8) 0.6099(5) 0.3935(5) 0.0337(16) Uani 1 1 d . . .
H3A H 0.0372 0.5564 0.3546 0.080 Uiso 1 1 calc . . .
H3B H -0.0648 0.6169 0.4155 0.080 Uiso 1 1 calc . . .
C4 C 0.1684(8) 0.6032(5) 0.4773(5) 0.0325(15) Uani 1 1 d . . .
H4A H 0.1627 0.6535 0.5201 0.080 Uiso 1 1 calc . . .
H4B H 0.1571 0.5484 0.5125 0.080 Uiso 1 1 calc . . .
C5 C 0.4422(8) 0.5874(4) 0.1936(5) 0.0303(15) Uani 1 1 d . . .
H5A H 0.4539 0.6331 0.1463 0.080 Uiso 1 1 calc . . .
H5B H 0.4454 0.5293 0.1635 0.080 Uiso 1 1 calc . . .
C6 C 0.5738(8) 0.5952(4) 0.2761(5) 0.0306(15) Uani 1 1 d . . .
H6A H 0.5734 0.5436 0.3177 0.080 Uiso 1 1 calc . . .
H6B H 0.6772 0.5987 0.2530 0.080 Uiso 1 1 calc . . .
N1 N 0.2910(6) 0.7839(3) 0.2328(4) 0.0253(12) Uani 1 1 d . . .
H1C H 0.3735 0.7799 0.1982 0.080 Uiso 1 1 calc . . .
H1D H 0.1997 0.7757 0.1932 0.080 Uiso 1 1 calc . . .
N2 N 0.3450(6) 0.7921(4) 0.4232(4) 0.0284(12) Uani 1 1 d . . .
H2C H 0.2555 0.8017 0.4504 0.080 Uiso 1 1 calc . . .
H2D H 0.4247 0.7787 0.4696 0.080 Uiso 1 1 calc . . .
N3 N 0.0777(6) 0.6902(4) 0.3370(4) 0.0286(12) Uani 1 1 d . . .
H3C H 0.0474 0.7404 0.3648 0.080 Uiso 1 1 calc . . .
H3D H 0.0252 0.6873 0.2775 0.080 Uiso 1 1 calc . . .
N4 N 0.3228(6) 0.6039(3) 0.4368(4) 0.0259(12) Uani 1 1 d . . .
H4C H 0.3428 0.5492 0.4146 0.080 Uiso 1 1 calc . . .
H4D H 0.4029 0.6184 0.4825 0.080 Uiso 1 1 calc . . .
N5 N 0.2882(6) 0.5993(3) 0.2342(4) 0.0244(11) Uani 1 1 d . . .
H5C H 0.2601 0.5474 0.2597 0.080 Uiso 1 1 calc . . .
H5D H 0.2105 0.6148 0.1875 0.080 Uiso 1 1 calc . . .
N6 N 0.5418(6) 0.6783(3) 0.3285(4) 0.0248(11) Uani 1 1 d . . .
H6C H 0.5792 0.7259 0.2992 0.080 Uiso 1 1 calc . . .
H6D H 0.5928 0.6758 0.3884 0.080 Uiso 1 1 calc . . .

loop_
_atom_site_aniso_label
_atom_site_aniso_U_11
_atom_site_aniso_U_22
_atom_site_aniso_U_33
_atom_site_aniso_U_23
_atom_site_aniso_U_13
_atom_site_aniso_U_12
Zr1 0.0209(3) 0.0186(3) 0.0190(3) 0.0009(2) 0.0020(2) -0.0009(2)
Zr2 0.0202(3) 0.0181(3) 0.0178(3) 0.0013(2) 0.0027(2) -0.0005(2)
Co1 0.0212(4) 0.0197(4) 0.0187(4) 0.0008(3) 0.0020(3) 0.0001(3)
F1 0.026(2) 0.0239(18) 0.031(2) 0.0035(16) 0.0032(15) 0.0000(15)
F2 0.039(2) 0.0257(18) 0.0211(18) -0.0030(15) 0.0028(16) -0.0036(17)
F3 0.024(2) 0.039(2) 0.059(3) 0.012(2) 0.0056(19) -0.0009(18)
F4 0.031(2) 0.0240(19) 0.041(2) 0.0029(17) 0.0041(17) 0.0004(16)
F5 0.043(2) 0.0265(19) 0.0200(18) -0.0005(15) 0.0048(16) -0.0084(17)
F6 0.047(2) 0.0244(19) 0.0234(19) -0.0025(15) 0.0074(17) -0.0066(17)
F7 0.027(2) 0.045(2) 0.043(2) 0.007(2) 0.0040(18) 0.0113(19)
F8 0.044(2) 0.0240(19) 0.028(2) -0.0066(16) 0.0042(17) -0.0041(17)
F9 0.024(2) 0.039(2) 0.031(2) 0.0020(17) 0.0036(16) 0.0050(17)
F10 0.042(2) 0.030(2) 0.0214(18) 0.0026(16) 0.0071(16) 0.0084(18)
F11 0.082(3) 0.026(2) 0.036(2) 0.0014(18) 0.018(2) -0.010(2)
O1 0.037(3) 0.027(3) 0.023(2) -0.005(2) -0.003(2) -0.014(2)
C1 0.063(6) 0.028(4) 0.042(4) 0.004(3) 0.005(4) 0.003(4)
C2 0.057(5) 0.029(4) 0.040(4) -0.001(3) 0.010(4) -0.009(4)
C3 0.026(4) 0.038(4) 0.039(4) 0.002(3) 0.008(3) -0.006(3)
C4 0.035(4) 0.036(4) 0.029(3) 0.001(3) 0.016(3) -0.006(3)
C5 0.041(4) 0.020(3) 0.031(4) -0.003(3) 0.010(3) 0.006(3)
C6 0.025(3) 0.031(3) 0.037(4) -0.004(3) 0.008(3) 0.002(3)
N1 0.030(3) 0.021(3) 0.025(3) 0.004(2) 0.005(2) 0.002(2)
N2 0.031(3) 0.032(3) 0.021(3) -0.005(2) 0.000(2) 0.002(2)
N3 0.026(3) 0.034(3) 0.027(3) -0.002(2) 0.004(2) -0.004(2)
N4 0.027(3) 0.024(3) 0.027(3) 0.003(2) 0.002(2) 0.000(2)
N5 0.021(3) 0.024(3) 0.027(3) -0.003(2) -0.001(2) -0.002(2)
N6 0.022(3) 0.030(3) 0.022(3) 0.003(2) -0.002(2) -0.002(2)

loop_
_atom_type_symbol
_atom_type_description
_atom_type_scat_dispersion_real
_atom_type_scat_dispersion_imag
_atom_type_scat_source
C C 0.0033 0.0016 'International Tables Vol C Tables 4.2.6.8 and 6.1.1.4'
H H 0.0000 0.0000 'International Tables Vol C Tables 4.2.6.8 and 6.1.1.4'
N N 0.0061 0.0033 'International Tables Vol C Tables 4.2.6.8 and 6.1.1.4'
O O 0.0106 0.0060 'International Tables Vol C Tables 4.2.6.8 and 6.1.1.4'
F F 0.0171 0.0103 'International Tables Vol C Tables 4.2.6.8 and 6.1.1.4'
Co Co 0.3494 0.9721 'International Tables Vol C Tables 4.2.6.8 and 6.1.1.4'
Zr Zr -2.9673 0.5597 'International Tables Vol C Tables 4.2.6.8 and 6.1.1.4'

loop_
_geom_angle_atom_site_label_1
_geom_angle_atom_site_label_2
_geom_angle_atom_site_label_3
_geom_angle
_geom_angle_site_symmetry_1
_geom_angle_site_symmetry_3
_geom_angle_publ_flag
F3 Zr1 F2 98.19(17) . . ?
F3 Zr1 F4 148.81(16) . . ?
F2 Zr1 F4 92.22(15) . . ?
F3 Zr1 F1 76.40(15) . 3_556 ?
F2 Zr1 F1 78.99(14) . 3_556 ?
F4 Zr1 F1 134.64(14) . 3_556 ?
F3 Zr1 F6 78.86(16) . . ?
F2 Zr1 F6 73.51(13) . . ?
F4 Zr1 F6 76.08(15) . . ?
F1 Zr1 F6 139.60(14) 3_556 . ?
F3 Zr1 O1 96.04(18) . . ?
F2 Zr1 O1 148.29(16) . . ?
F4 Zr1 O1 90.05(17) . . ?
F1 Zr1 O1 77.05(16) 3_556 . ?
F6 Zr1 O1 137.33(16) . . ?
F3 Zr1 F5 76.76(16) . . ?
F2 Zr1 F5 138.20(13) . . ?
F4 Zr1 F5 75.94(14) . . ?
F1 Zr1 F5 136.76(13) 3_556 . ?
F6 Zr1 F5 64.76(12) . . ?
O1 Zr1 F5 72.79(16) . . ?
F3 Zr1 F1 140.01(15) . . ?
F2 Zr1 F1 77.71(14) . . ?
F4 Zr1 F1 70.93(13) . . ?
F1 Zr1 F1 63.71(15) 3_556 . ?
F6 Zr1 F1 134.78(13) . . ?
O1 Zr1 F1 73.20(16) . . ?
F5 Zr1 F1 131.77(13) . . ?
F3 Zr1 Zr2 75.97(11) . . ?
F2 Zr1 Zr2 105.43(10) . . ?
F4 Zr1 Zr2 72.92(10) . . ?
F1 Zr1 Zr2 152.38(10) 3_556 . ?
F6 Zr1 Zr2 31.98(9) . . ?
O1 Zr1 Zr2 105.45(13) . . ?
F5 Zr1 Zr2 32.79(9) . . ?
F1 Zr1 Zr2 143.82(9) . . ?
F7 Zr2 F8 96.71(16) . . ?
F7 Zr2 F11 88.01(18) . . ?
F8 Zr2 F11 75.62(15) . . ?
F7 Zr2 F9 176.09(16) . . ?
F8 Zr2 F9 86.15(15) . . ?
F11 Zr2 F9 90.13(18) . . ?
F7 Zr2 F10 91.67(16) . . ?
F8 Zr2 F10 147.46(15) . . ?
F11 Zr2 F10 73.31(15) . . ?
F9 Zr2 F10 84.50(15) . . ?
F7 Zr2 F6 86.22(16) . . ?
F8 Zr2 F6 140.28(14) . . ?
F11 Zr2 F6 144.08(15) . . ?
F9 Zr2 F6 93.28(15) . . ?
F10 Zr2 F6 71.46(14) . . ?
F7 Zr2 F5 93.54(15) . . ?
F8 Zr2 F5 73.68(14) . . ?
F11 Zr2 F5 149.23(15) . . ?
F9 Zr2 F5 89.82(14) . . ?
F10 Zr2 F5 137.24(13) . . ?
F6 Zr2 F5 66.60(13) . . ?
F7 Zr2 Zr1 89.34(12) . . ?
F8 Zr2 Zr1 107.57(11) . . ?
F11 Zr2 Zr1 176.09(13) . . ?
F9 Zr2 Zr1 92.34(11) . . ?
F10 Zr2 Zr1 103.91(10) . . ?
F6 Zr2 Zr1 32.72(9) . . ?
F5 Zr2 Zr1 33.89(9) . . ?
N5 Co1 N1 89.9(2) . . ?
N5 Co1 N6 85.3(2) . . ?
N1 Co1 N6 92.8(2) . . ?
N5 Co1 N4 92.9(2) . . ?
N1 Co1 N4 176.4(2) . . ?
N6 Co1 N4 89.7(2) . . ?
N5 Co1 N2 174.6(2) . . ?
N1 Co1 N2 85.6(2) . . ?
N6 Co1 N2 91.8(2) . . ?
N4 Co1 N2 91.7(2) . . ?
N5 Co1 N3 90.4(2) . . ?
N1 Co1 N3 92.0(2) . . ?
N6 Co1 N3 173.5(2) . . ?
N4 Co1 N3 85.6(2) . . ?
N2 Co1 N3 92.9(2) . . ?
Zr1 F1 Zr1 116.29(15) 3_556 . ?
Zr2 F5 Zr1 113.32(15) . . ?
Zr2 F6 Zr1 115.30(15) . . ?
Zr1 O1 H1W 124(4) . . ?
Zr1 O1 H2W 99(7) . . ?
H1W O1 H2W 124(8) . . ?
C2 C1 N1 110.6(6) . . ?
C2 C1 H1A 109.5 . . ?
N1 C1 H1A 109.5 . . ?
C2 C1 H1B 109.5 . . ?
N1 C1 H1B 109.5 . . ?
H1A C1 H1B 108.1 . . ?
C1 C2 N2 108.1(6) . . ?
C1 C2 H2A 110.1 . . ?
N2 C2 H2A 110.1 . . ?
C1 C2 H2B 110.1 . . ?
N2 C2 H2B 110.1 . . ?
H2A C2 H2B 108.4 . . ?
N3 C3 C4 106.7(5) . . ?
N3 C3 H3A 110.4 . . ?
C4 C3 H3A 110.4 . . ?
N3 C3 H3B 110.4 . . ?
C4 C3 H3B 110.4 . . ?
H3A C3 H3B 108.6 . . ?
N4 C4 C3 106.2(5) . . ?
N4 C4 H4A 110.5 . . ?
C3 C4 H4A 110.5 . . ?
N4 C4 H4B 110.5 . . ?
C3 C4 H4B 110.5 . . ?
H4A C4 H4B 108.7 . . ?
N5 C5 C6 106.5(5) . . ?
N5 C5 H5A 110.4 . . ?
C6 C5 H5A 110.4 . . ?
N5 C5 H5B 110.4 . . ?
C6 C5 H5B 110.4 . . ?
H5A C5 H5B 108.6 . . ?
N6 C6 C5 106.7(5) . . ?
N6 C6 H6A 110.4 . . ?
C5 C6 H6A 110.4 . . ?
N6 C6 H6B 110.4 . . ?
C5 C6 H6B 110.4 . . ?
H6A C6 H6B 108.6 . . ?
C1 N1 Co1 109.6(4) . . ?
C1 N1 H1C 109.8 . . ?
Co1 N1 H1C 109.8 . . ?
C1 N1 H1D 109.8 . . ?
Co1 N1 H1D 109.8 . . ?
H1C N1 H1D 108.2 . . ?
C2 N2 Co1 109.3(4) . . ?
C2 N2 H2C 109.8 . . ?
Co1 N2 H2C 109.8 . . ?
C2 N2 H2D 109.8 . . ?
Co1 N2 H2D 109.8 . . ?
H2C N2 H2D 108.3 . . ?
C3 N3 Co1 108.1(4) . . ?
C3 N3 H3C 110.1 . . ?
Co1 N3 H3C 110.1 . . ?
C3 N3 H3D 110.1 . . ?
Co1 N3 H3D 110.1 . . ?
H3C N3 H3D 108.4 . . ?
C4 N4 Co1 109.2(4) . . ?
C4 N4 H4C 109.8 . . ?
Co1 N4 H4C 109.8 . . ?
C4 N4 H4D 109.8 . . ?
Co1 N4 H4D 109.8 . . ?
H4C N4 H4D 108.3 . . ?
C5 N5 Co1 110.1(4) . . ?
C5 N5 H5C 109.6 . . ?
Co1 N5 H5C 109.6 . . ?
C5 N5 H5D 109.6 . . ?
Co1 N5 H5D 109.6 . . ?
H5C N5 H5D 108.1 . . ?
C6 N6 Co1 109.9(4) . . ?
C6 N6 H6C 109.7 . . ?
Co1 N6 H6C 109.7 . . ?
C6 N6 H6D 109.7 . . ?
Co1 N6 H6D 109.7 . . ?
H6C N6 H6D 108.2 . . ?

loop_
_geom_bond_atom_site_label_1
_geom_bond_atom_site_label_2
_geom_bond_distance
_geom_bond_site_symmetry_2
_geom_bond_publ_flag
Zr1 F3 1.945(4) . ?
Zr1 F2 2.020(3) . ?
Zr1 F4 2.044(4) . ?
Zr1 F1 2.167(3) 3_556 ?
Zr1 F6 2.200(4) . ?
Zr1 O1 2.210(5) . ?
Zr1 F5 2.234(3) . ?
Zr1 F1 2.247(4) . ?
Zr1 Zr2 3.6795(8) . ?
Zr2 F7 1.960(4) . ?
Zr2 F8 2.008(3) . ?
Zr2 F11 2.029(4) . ?
Zr2 F9 2.037(4) . ?
Zr2 F10 2.085(4) . ?
Zr2 F6 2.156(3) . ?
Zr2 F5 2.170(3) . ?
Co1 N5 1.949(5) . ?
Co1 N1 1.961(5) . ?
Co1 N6 1.962(5) . ?
Co1 N4 1.970(5) . ?
Co1 N2 1.973(5) . ?
Co1 N3 1.976(5) . ?
F1 Zr1 2.167(3) 3_556 ?
O1 H1W 0.81(6) . ?
O1 H2W 0.86(11) . ?
C1 C2 1.471(10) . ?
C1 N1 1.484(9) . ?
C1 H1A 0.9700 . ?
C1 H1B 0.9700 . ?
C2 N2 1.477(9) . ?
C2 H2A 0.9700 . ?
C2 H2B 0.9700 . ?
C3 N3 1.501(8) . ?
C3 C4 1.507(9) . ?
C3 H3A 0.9700 . ?
C3 H3B 0.9700 . ?
C4 N4 1.486(8) . ?
C4 H4A 0.9700 . ?
C4 H4B 0.9700 . ?
C5 N5 1.493(8) . ?
C5 C6 1.509(9) . ?
C5 H5A 0.9700 . ?
C5 H5B 0.9700 . ?
C6 N6 1.489(8) . ?
C6 H6A 0.9700 . ?
C6 H6B 0.9700 . ?
N1 H1C 0.9000 . ?
N1 H1D 0.9000 . ?
N2 H2C 0.9000 . ?
N2 H2D 0.9000 . ?
N3 H3C 0.9000 . ?
N3 H3D 0.9000 . ?
N4 H4C 0.9000 . ?
N4 H4D 0.9000 . ?
N5 H5C 0.9000 . ?
N5 H5D 0.9000 . ?
N6 H6C 0.9000 . ?
N6 H6D 0.9000 . ?

loop_
_geom_hbond_atom_site_label_D
_geom_hbond_atom_site_label_H
_geom_hbond_atom_site_label_A
_geom_hbond_distance_DH
_geom_hbond_distance_HA
_geom_hbond_distance_DA
_geom_hbond_angle_DHA
_geom_hbond_site_symmetry_A
O1 H1W F10 0.81(6) 1.72(6) 2.524(6) 171(6) 4_566
O1 H2W F2 0.86(11) 1.76(11) 2.609(6) 171(10) 3_556
N1 H1C F9 0.90 2.09 2.970(6) 166.6 2_655
N1 H1D F4 0.90 2.28 3.028(6) 139.8 2
N1 H1D F7 0.90 2.31 3.015(6) 134.7 2
N2 H2C F4 0.90 2.24 3.095(7) 157.8 3_566
N2 H2D F9 0.90 2.02 2.865(6) 155.6 3_666
N3 H3C O1 0.90 2.43 3.287(7) 160.3 3_566
N3 H3D F6 0.90 2.13 3.005(6) 163.9 2
N4 H4C F11 0.90 1.96 2.822(6) 159.5 .
N4 H4D F9 0.90 2.32 3.134(6) 149.9 3_666
N4 H4D F8 0.90 2.52 3.204(6) 133.6 3_666
N5 H5C F11 0.90 1.96 2.780(6) 150.5 .
N5 H5D F4 0.90 2.13 2.980(6) 157.1 2
N5 H5D F2 0.90 2.35 2.922(6) 121.3 2
N6 H6C F10 0.90 1.88 2.736(6) 157.3 2_655
N6 H6D F8 0.90 1.99 2.804(6) 149.6 3_666
N6 H6D F5 0.90 2.56 3.296(6) 139.1 3_666
